data_1533140
loop_
_publ_author_name
'Emirdag-Eanes, M.'
'Ibers, J.A.'

_publ_section_title
;
 Synthesis and characterization of two vanadium chalcogenides, (N H4) (H
 (V O) (Se O3)2) and Cs4 ((V O S2)2 (mue-O)), prepared solvothermally
;
_journal_name_full 'Journal of Alloys Compd.'
_journal_page_first 66
_journal_page_last 70
_journal_volume 361
_journal_year 2003
_chemical_formula_sum 'H5 N O7 Se2 V'
_chemical_name_systematic '(N H4) (H (V O) (Se O3)2)'
_space_group_IT_number 11
_symmetry_space_group_name_Hall '-P 2yb'
_symmetry_space_group_name_H-M 'P 1 21/m 1'
_cell_angle_alpha 90
_cell_angle_beta 98.571
_cell_angle_gamma 90
_cell_formula_units_Z 2
_cell_length_a 3.9883
_cell_length_b 10.504
_cell_length_c 7.953
_cell_volume 329.455
_citation_journal_id_ASTM JALCEU
_cod_data_source_file Emirdag-Eanes_JALCEU_2003_114.cif
_cod_data_source_block H5N1O7Se2V1
_cod_original_cell_volume 329.4549
_cod_original_formula_sum 'H5 N1 O7 Se2 V1'
_cod_database_code 1533140

loop_
_symmetry_equiv_pos_as_xyz
x,y,z
-x,y+1/2,-z
-x,-y,-z
x,-y-1/2,z

loop_
_atom_site_label
_atom_site_type_symbol
_atom_site_fract_x
_atom_site_fract_y
_atom_site_fract_z
_atom_site_occupancy
_atom_site_U_iso_or_equiv
H4 H+1 0.8 0.75 0.08 1 0.0
H1 H+1 0.5 0.5 0 1 0.0
O2 O-2 0.547 0.3772 0.7289 1 0.0
V1 V+4 0.5696 0.25 0.5455 1 0.0
O3 O-2 0.2925 0.5563 0.8941 1 0.0
O1 O-2 0.5811 0.6162 0.6296 1 0.0
Se1 Se+4 0.2982 0.5095 0.6897 1 0.0
O4 O-2 -0.0242 0.25 0.5394 1 0.0
H2 H+1 -0.002 0.681 0.994 1 0.0
H3 H+1 0.72 0.75 0.92 1 0.0
N1 N-3 0.865 0.75 0.9982 1 0.0
